data_1001708
loop_
_publ_author_name
'Caignaert, V'
'Suard, E'
'Maignan, A'
'Simon, C'
'Raveau, B'

_publ_section_title
;
Variation of the Jahn Teller distortion of Mn at the ferromagnetic
transition in the CMR perovskite Pr0.7 Ca0.2 Sr0.1 Mn O3
;
_journal_coden_ASTM CMCAEK
_journal_name_full
;
Comptes Rendus Hebdomadaires des Seances de l'Academie des Sciences,
Ser. II (1994-)
;
_journal_page_first 515
_journal_page_last 520
_journal_volume 321
_journal_year 1995
_chemical_formula_structural '(Pr0.7 Ca0.2 Sr0.1) Mn O3'
_chemical_formula_sum 'Ca0.2 Mn O3 Pr0.7 Sr0.1'
_chemical_name_systematic
;
Praseodymium calcium strontium manganese oxide (0.7/0.2/0.1/1/3)
;
_space_group_IT_number 62
_symmetry_cell_setting orthorhombic
_symmetry_Int_Tables_number 62
_symmetry_space_group_name_Hall '-P 2c 2ab'
_symmetry_space_group_name_H-M 'P b n m'
_cell_angle_alpha 90
_cell_angle_beta 90
_cell_angle_gamma 90
_cell_formula_units_Z 4
_cell_length_a 5.4356(3)
_cell_length_b 5.4549(3)
_cell_length_c 7.6936(5)
_cell_volume 228.1
_cod_original_formula_sum 'Ca.2 Mn O3 Pr.7 Sr.1'
_cod_database_code 1001708

loop_
_symmetry_equiv_pos_as_xyz
x,y,z
1/2-x,1/2+y,1/2-z
-x,-y,1/2+z
1/2+x,1/2-y,-z
-x,-y,-z
1/2+x,1/2-y,1/2+z
x,y,1/2-z
1/2-x,1/2+y,z

loop_
_atom_site_label
_atom_site_type_symbol
_atom_site_symmetry_multiplicity
_atom_site_Wyckoff_symbol
_atom_site_fract_x
_atom_site_fract_y
_atom_site_fract_z
_atom_site_occupancy
_atom_site_attached_hydrogens
_atom_site_calc_flag
Pr1 Pr3+ 4 c 0.0060(7) 0.0290(3) 0.25 0.7 0 d
Ca1 Ca2+ 4 c 0.0060(7) 0.0290(3) 0.25 0.2 0 d
Sr1 Sr2+ 4 c 0.0060(7) 0.0290(3) 0.25 0.1 0 d
Mn1 Mn3+ 4 b 0.5 0. 0. 1. 0 d
O1 O2- 4 c 0.0668(4) 0.4885(4) 0.25 1. 0 d
O2 O2- 8 d 0.7171(3) 0.2846(2) 0.0359(2) 1. 0 d

loop_
_atom_type_symbol
_atom_type_oxidation_number
Pr3+ 3.000
Ca2+ 2.000
Sr2+ 2.000
Mn3+ 3.300
O2- -2.000
